data_4088778
loop_
_publ_author_name
'Kohrt, Sonja'
'Kehr, Gerald'
'Daniliuc, Constantin G.'
'Rojas, Ren\'e S.'
'Rieger, Bernhard'
'Troll, Carsten'
'Erker, Gerhard'

_publ_section_title
;
 Borata-Alkene Derived Syntheses of (F5C6)2B-Substituted Bis(indenyl)
 Group 4 Metal Complexes
;
_journal_issue 16
_journal_name_full Organometallics
_journal_page_first 2689
_journal_paper_doi 10.1021/acs.organomet.6b00427
_journal_volume 35
_journal_year 2016
_chemical_formula_sum 'C29 H17 B Cl2 F10 Zr'
_chemical_formula_weight 728.36
_space_group_IT_number 14
_space_group_name_Hall '-P 2yn'
_space_group_name_H-M_alt 'P 1 21/n 1'
_symmetry_cell_setting monoclinic
_symmetry_space_group_name_H-M 'P 1 21/n 1'
_atom_sites_solution_hydrogens geom
_atom_sites_solution_primary direct
_atom_sites_solution_secondary difmap
_audit_creation_method SHELXL-97
_cell_angle_alpha 90.00
_cell_angle_beta 98.6860(10)
_cell_angle_gamma 90.00
_cell_formula_units_Z 4
_cell_length_a 11.6443(2)
_cell_length_b 20.1078(3)
_cell_length_c 12.1775(3)
_cell_measurement_reflns_used 5616
_cell_measurement_temperature 223(2)
_cell_measurement_theta_max 28.28
_cell_measurement_theta_min 4.08
_cell_volume 2818.55(9)
_computing_cell_refinement 'Collect (Nonius B.V., 1998)'
_computing_data_collection 'Collect (Nonius B.V., 1998)'
_computing_data_reduction 'Denzo-SMN (Otwinowski & Minor, 1997)'
_computing_molecular_graphics 'XP (BrukerAXS, 2000)'
_computing_publication_material 'SHELXL-97 (Sheldrick, 1997)'
_computing_structure_refinement 'SHELXL-97 (Sheldrick, 1997)'
_computing_structure_solution 'SHELXS-97 (Sheldrick, 1990)'
_diffrn_ambient_temperature 223(2)
_diffrn_measured_fraction_theta_full 0.979
_diffrn_measured_fraction_theta_max 0.979
_diffrn_measurement_device_type 'Nonius KappaCCD APEXII'
_diffrn_measurement_method '\w and \f scans'
_diffrn_radiation_monochromator 'Montel mirror'
_diffrn_radiation_source 'rotating anode Nonius FR591'
_diffrn_radiation_type MoK\a
_diffrn_radiation_wavelength 0.71073
_diffrn_reflns_av_R_equivalents 0.033
_diffrn_reflns_av_sigmaI/netI 0.0316
_diffrn_reflns_limit_h_max 13
_diffrn_reflns_limit_h_min -13
_diffrn_reflns_limit_k_max 20
_diffrn_reflns_limit_k_min -23
_diffrn_reflns_limit_l_max 14
_diffrn_reflns_limit_l_min -14
_diffrn_reflns_number 16681
_diffrn_reflns_theta_full 25.00
_diffrn_reflns_theta_max 25.00
_diffrn_reflns_theta_min 4.11
_exptl_absorpt_coefficient_mu 0.666
_exptl_absorpt_correction_T_max 0.9611
_exptl_absorpt_correction_T_min 0.8102
_exptl_absorpt_correction_type multi-scan
_exptl_absorpt_process_details 'Denzo (Otwinowski, Borek, Majewski & Minor, 2003)'
_exptl_crystal_colour colourless
_exptl_crystal_density_diffrn 1.716
_exptl_crystal_density_method 'not measured'
_exptl_crystal_description needle
_exptl_crystal_F_000 1440
_exptl_crystal_size_max 0.33
_exptl_crystal_size_mid 0.15
_exptl_crystal_size_min 0.06
_refine_diff_density_max 0.260
_refine_diff_density_min -0.274
_refine_diff_density_rms 0.053
_refine_ls_extinction_method none
_refine_ls_goodness_of_fit_ref 1.060
_refine_ls_hydrogen_treatment constr
_refine_ls_matrix_type full
_refine_ls_number_parameters 436
_refine_ls_number_reflns 4861
_refine_ls_number_restraints 187
_refine_ls_restrained_S_all 1.050
_refine_ls_R_factor_all 0.0410
_refine_ls_R_factor_gt 0.0333
_refine_ls_shift/su_max 0.001
_refine_ls_shift/su_mean 0.000
_refine_ls_structure_factor_coef Fsqd
_refine_ls_weighting_details 'calc w=1/[\s^2^(Fo^2^)+(0.0097P)^2^+3.7653P] where P=(Fo^2^+2Fc^2^)/3'
_refine_ls_weighting_scheme calc
_refine_ls_wR_factor_gt 0.0690
_refine_ls_wR_factor_ref 0.0742
_reflns_number_gt 4217
_reflns_number_total 4861
_reflns_threshold_expression >2sigma(I)
_cod_data_source_file om6b00427_si_002.cif
_cod_data_source_block erk8006
_cod_original_sg_symbol_H-M P21/n
_cod_database_code 4088778

loop_
_symmetry_equiv_pos_as_xyz
'x, y, z'
'-x+1/2, y+1/2, -z+1/2'
'-x, -y, -z'
'x-1/2, -y-1/2, z-1/2'

loop_
_atom_site_label
_atom_site_type_symbol
_atom_site_fract_x
_atom_site_fract_y
_atom_site_fract_z
_atom_site_U_iso_or_equiv
_atom_site_adp_type
_atom_site_occupancy
_atom_site_symmetry_multiplicity
_atom_site_calc_flag
_atom_site_refinement_flags
_atom_site_disorder_assembly
_atom_site_disorder_group
Zr1 Zr 0.82153(2) 0.052254(12) 0.30365(2) 0.03066(9) Uani 1 1 d D . .
C31 C 0.9283(7) 0.1610(4) 0.3312(10) 0.045(2) Uani 0.560(11) 1 d PDU A 1
H31 H 0.8859 0.1997 0.3417 0.054 Uiso 0.560(11) 1 calc PR A 1
C32 C 0.9502(9) 0.1351(6) 0.2296(7) 0.045(3) Uani 0.560(11) 1 d PDU A 1
H32 H 0.9247 0.1535 0.1591 0.054 Uiso 0.560(11) 1 calc PR A 1
C33 C 1.0162(9) 0.0774(6) 0.2508(11) 0.058(3) Uani 0.560(11) 1 d PDU A 1
H33 H 1.0438 0.0508 0.1970 0.070 Uiso 0.560(11) 1 calc PR A 1
C34 C 1.0346(8) 0.0658(6) 0.3649(12) 0.055(3) Uani 0.560(11) 1 d PDU A 1
H34 H 1.0749 0.0297 0.4014 0.066 Uiso 0.560(11) 1 calc PR A 1
C35 C 0.9822(9) 0.1178(6) 0.4147(7) 0.047(2) Uani 0.560(11) 1 d PDU A 1
H35 H 0.9827 0.1232 0.4915 0.056 Uiso 0.560(11) 1 calc PR A 1
C31A C 0.9809(9) 0.1017(8) 0.2120(8) 0.047(3) Uani 0.440(11) 1 d PDU A 2
H31A H 0.9766 0.0988 0.1344 0.057 Uiso 0.440(11) 1 calc PR A 2
C32A C 1.0339(8) 0.0554(6) 0.2896(12) 0.047(3) Uani 0.440(11) 1 d PDU A 2
H32A H 1.0703 0.0156 0.2738 0.056 Uiso 0.440(11) 1 calc PR A 2
C33A C 1.0223(10) 0.0799(8) 0.3954(10) 0.042(3) Uani 0.440(11) 1 d PDU A 2
H33A H 1.0521 0.0595 0.4632 0.050 Uiso 0.440(11) 1 calc PR A 2
C34A C 0.9599(10) 0.1389(6) 0.3840(13) 0.048(3) Uani 0.440(11) 1 d PDU A 2
H34A H 0.9383 0.1645 0.4422 0.058 Uiso 0.440(11) 1 calc PR A 2
C35A C 0.9350(9) 0.1535(5) 0.2709(14) 0.047(3) Uani 0.440(11) 1 d PDU A 2
H35A H 0.8949 0.1912 0.2394 0.056 Uiso 0.440(11) 1 calc PR A 2
Cl1 Cl 0.87930(8) -0.06413(4) 0.30864(7) 0.0529(2) Uani 1 1 d . A .
Cl2 Cl 0.76152(7) 0.05343(4) 0.48361(6) 0.0508(2) Uani 1 1 d . A .
B1 B 0.6471(3) 0.18686(15) 0.1714(2) 0.0321(7) Uani 1 1 d . . .
C1 C 0.6977(2) 0.00496(12) 0.1227(2) 0.0303(6) Uani 1 1 d . A .
C2 C 0.7193(2) 0.07202(13) 0.1098(2) 0.0306(6) Uani 1 1 d . A .
H2 H 0.7654 0.0891 0.0593 0.037 Uiso 1 1 calc R . .
C3A C 0.5968(2) 0.06532(12) 0.2418(2) 0.0294(6) Uani 1 1 d . A .
C3 C 0.6624(2) 0.11278(12) 0.1837(2) 0.0298(6) Uani 1 1 d . A .
C4 C 0.5168(2) 0.07401(14) 0.3161(2) 0.0346(6) Uani 1 1 d . . .
H4 H 0.5005 0.1167 0.3411 0.041 Uiso 1 1 calc R A .
C5 C 0.4631(3) 0.01942(15) 0.3514(2) 0.0404(7) Uani 1 1 d . A .
H5 H 0.4081 0.0250 0.3998 0.049 Uiso 1 1 calc R . .
C6 C 0.4884(3) -0.04499(14) 0.3172(2) 0.0420(7) Uani 1 1 d . . .
H6 H 0.4506 -0.0816 0.3438 0.050 Uiso 1 1 calc R A .
C7A C 0.6208(2) 0.00011(12) 0.2058(2) 0.0298(6) Uani 1 1 d . A .
C7 C 0.5661(2) -0.05562(13) 0.2465(2) 0.0363(6) Uani 1 1 d . A .
H7 H 0.5833 -0.0990 0.2251 0.044 Uiso 1 1 calc R . .
C8 C 0.7309(2) -0.05180(13) 0.0530(2) 0.0361(6) Uani 1 1 d . . .
H8 H 0.7418 -0.0921 0.1003 0.043 Uiso 1 1 calc R A .
C9 C 0.6312(3) -0.06462(16) -0.0408(3) 0.0491(8) Uani 1 1 d . A .
H9A H 0.5600 -0.0715 -0.0100 0.074 Uiso 1 1 calc R . .
H9B H 0.6480 -0.1039 -0.0817 0.074 Uiso 1 1 calc R . .
H9C H 0.6221 -0.0266 -0.0904 0.074 Uiso 1 1 calc R . .
C10 C 0.8423(3) -0.03909(18) 0.0064(3) 0.0563(9) Uani 1 1 d . A .
H10A H 0.8327 -0.0003 -0.0415 0.084 Uiso 1 1 calc R . .
H10B H 0.8604 -0.0775 -0.0362 0.084 Uiso 1 1 calc R . .
H10C H 0.9052 -0.0314 0.0669 0.084 Uiso 1 1 calc R . .
C11 C 0.6863(2) 0.22420(12) 0.0680(2) 0.0336(6) Uani 1 1 d . A .
F12 F 0.81197(18) 0.29552(9) 0.18269(15) 0.0564(5) Uani 1 1 d . A .
C12 C 0.7627(3) 0.27753(13) 0.0795(2) 0.0403(7) Uani 1 1 d . . .
F13 F 0.8681(2) 0.36259(11) 0.00683(19) 0.0808(7) Uani 1 1 d . . .
C13 C 0.7917(3) 0.31254(15) -0.0086(3) 0.0481(8) Uani 1 1 d . A .
F14 F 0.7702(2) 0.32958(10) -0.20208(17) 0.0702(6) Uani 1 1 d . A .
C14 C 0.7429(3) 0.29568(15) -0.1145(3) 0.0471(8) Uani 1 1 d . . .
F15 F 0.61638(19) 0.22721(10) -0.23404(14) 0.0621(5) Uani 1 1 d . . .
C15 C 0.6661(3) 0.24360(15) -0.1310(2) 0.0416(7) Uani 1 1 d . A .
F16 F 0.56242(18) 0.15925(9) -0.06087(15) 0.0585(5) Uani 1 1 d . A .
C16 C 0.6406(3) 0.20876(13) -0.0405(2) 0.0380(7) Uani 1 1 d . . .
C21 C 0.5803(3) 0.23241(13) 0.2477(2) 0.0365(6) Uani 1 1 d . A .
F22 F 0.7087(2) 0.21003(12) 0.41230(17) 0.0869(8) Uani 1 1 d . A .
C22 C 0.6152(3) 0.24182(15) 0.3608(3) 0.0502(8) Uani 1 1 d . . .
F23 F 0.5945(3) 0.29115(13) 0.53239(18) 0.0961(8) Uani 1 1 d . . .
C23 C 0.5579(4) 0.28374(17) 0.4233(3) 0.0574(9) Uani 1 1 d . A .
F24 F 0.4070(2) 0.35941(10) 0.4349(2) 0.0783(7) Uani 1 1 d . A .
C24 C 0.4632(3) 0.31815(15) 0.3744(3) 0.0547(9) Uani 1 1 d . . .
F25 F 0.3319(2) 0.34394(12) 0.2151(2) 0.0880(7) Uani 1 1 d . . .
C25 C 0.4246(3) 0.31046(16) 0.2631(3) 0.0528(9) Uani 1 1 d . A .
F26 F 0.44152(18) 0.25983(11) 0.09403(16) 0.0663(6) Uani 1 1 d . A .
C26 C 0.4838(3) 0.26785(15) 0.2027(3) 0.0437(7) Uani 1 1 d . . .

loop_
_atom_site_aniso_label
_atom_site_aniso_U_11
_atom_site_aniso_U_22
_atom_site_aniso_U_33
_atom_site_aniso_U_23
_atom_site_aniso_U_13
_atom_site_aniso_U_12
Zr1 0.03087(15) 0.03390(15) 0.02691(14) 0.00399(10) 0.00335(10) 0.00020(11)
C31 0.043(4) 0.037(3) 0.054(5) 0.009(4) -0.001(4) -0.013(3)
C32 0.043(4) 0.053(6) 0.039(4) 0.004(4) 0.007(3) -0.015(4)
C33 0.047(5) 0.068(6) 0.067(6) -0.003(5) 0.032(5) -0.010(4)
C34 0.039(4) 0.055(5) 0.067(8) 0.008(5) -0.003(5) -0.001(3)
C35 0.045(5) 0.053(6) 0.040(4) 0.004(4) -0.003(3) -0.015(4)
C31A 0.033(5) 0.066(7) 0.045(5) 0.011(5) 0.012(4) -0.011(5)
C32A 0.029(4) 0.060(6) 0.053(7) 0.009(5) 0.010(4) 0.004(4)
C33A 0.038(5) 0.056(7) 0.028(5) -0.001(4) -0.006(4) -0.008(5)
C34A 0.045(6) 0.037(6) 0.061(7) -0.008(5) 0.004(5) -0.008(4)
C35A 0.040(5) 0.039(5) 0.058(7) 0.003(6) -0.001(6) -0.006(4)
Cl1 0.0601(5) 0.0434(4) 0.0501(5) 0.0015(3) -0.0082(4) 0.0157(4)
Cl2 0.0475(5) 0.0763(5) 0.0289(4) 0.0021(4) 0.0067(3) -0.0010(4)
B1 0.0328(17) 0.0343(16) 0.0283(16) -0.0009(12) 0.0015(13) -0.0042(13)
C1 0.0314(14) 0.0318(13) 0.0258(14) 0.0027(10) -0.0020(11) 0.0037(11)
C2 0.0309(15) 0.0344(14) 0.0265(13) 0.0041(11) 0.0048(11) 0.0002(11)
C3A 0.0291(14) 0.0315(13) 0.0274(13) 0.0019(10) 0.0035(11) 0.0007(11)
C3 0.0291(14) 0.0318(13) 0.0285(14) 0.0005(11) 0.0046(11) 0.0008(11)
C4 0.0352(16) 0.0370(14) 0.0327(15) -0.0007(11) 0.0088(12) 0.0023(12)
C5 0.0387(17) 0.0489(17) 0.0359(16) 0.0042(13) 0.0124(13) -0.0031(13)
C6 0.0444(18) 0.0400(16) 0.0431(17) 0.0104(13) 0.0113(14) -0.0073(13)
C7A 0.0321(15) 0.0284(13) 0.0282(14) 0.0022(10) 0.0018(11) 0.0002(11)
C7 0.0404(16) 0.0294(14) 0.0374(15) 0.0027(11) 0.0005(13) -0.0007(12)
C8 0.0428(17) 0.0315(14) 0.0344(15) -0.0001(11) 0.0070(12) 0.0066(12)
C9 0.059(2) 0.0483(18) 0.0391(17) -0.0106(14) 0.0047(15) -0.0019(15)
C10 0.052(2) 0.062(2) 0.059(2) -0.0157(17) 0.0207(17) 0.0047(17)
C11 0.0376(16) 0.0273(13) 0.0371(15) 0.0020(11) 0.0096(12) 0.0037(11)
F12 0.0724(13) 0.0437(10) 0.0506(11) -0.0048(8) 0.0011(10) -0.0185(9)
C12 0.0497(19) 0.0300(14) 0.0411(17) -0.0011(12) 0.0072(14) -0.0012(13)
F13 0.0946(17) 0.0656(13) 0.0849(16) 0.0102(11) 0.0218(13) -0.0441(12)
C13 0.051(2) 0.0373(16) 0.059(2) 0.0082(14) 0.0160(16) -0.0098(14)
F14 0.0839(15) 0.0717(13) 0.0617(13) 0.0263(10) 0.0330(11) -0.0025(11)
C14 0.053(2) 0.0423(17) 0.0507(19) 0.0178(14) 0.0240(16) 0.0089(15)
F15 0.0817(15) 0.0694(13) 0.0342(10) 0.0065(9) 0.0058(10) 0.0068(11)
C15 0.0466(18) 0.0456(17) 0.0331(16) 0.0034(13) 0.0072(14) 0.0098(14)
F16 0.0742(14) 0.0540(11) 0.0433(10) 0.0028(8) -0.0043(9) -0.0253(10)
C16 0.0441(17) 0.0321(14) 0.0381(16) 0.0016(12) 0.0069(13) -0.0033(12)
C21 0.0473(18) 0.0262(13) 0.0379(16) 0.0026(11) 0.0125(13) -0.0015(12)
F22 0.113(2) 0.0921(16) 0.0466(12) -0.0177(11) -0.0166(12) 0.0478(15)
C22 0.070(2) 0.0403(17) 0.0396(18) -0.0046(13) 0.0067(16) 0.0085(15)
F23 0.144(2) 0.0943(17) 0.0483(13) -0.0301(12) 0.0110(14) 0.0218(16)
C23 0.082(3) 0.0478(19) 0.045(2) -0.0106(15) 0.0206(19) -0.0015(18)
F24 0.0875(16) 0.0631(13) 0.0959(17) -0.0249(12) 0.0517(14) 0.0025(11)
C24 0.069(2) 0.0374(17) 0.066(2) -0.0118(16) 0.037(2) -0.0061(16)
F25 0.0717(16) 0.0973(17) 0.0992(18) 0.0060(14) 0.0261(14) 0.0395(14)
C25 0.048(2) 0.0439(18) 0.072(2) 0.0075(16) 0.0260(18) 0.0078(15)
F26 0.0633(13) 0.0867(15) 0.0484(12) 0.0047(10) 0.0067(10) 0.0242(11)
C26 0.0507(19) 0.0410(16) 0.0423(18) 0.0047(13) 0.0163(15) -0.0009(14)

loop_
_atom_type_symbol
_atom_type_description
_atom_type_scat_dispersion_real
_atom_type_scat_dispersion_imag
_atom_type_scat_source
C C 0.0033 0.0016 'International Tables Vol C Tables 4.2.6.8 and 6.1.1.4'
H H 0.0000 0.0000 'International Tables Vol C Tables 4.2.6.8 and 6.1.1.4'
B B 0.0013 0.0007 'International Tables Vol C Tables 4.2.6.8 and 6.1.1.4'
F F 0.0171 0.0103 'International Tables Vol C Tables 4.2.6.8 and 6.1.1.4'
Cl Cl 0.1484 0.1585 'International Tables Vol C Tables 4.2.6.8 and 6.1.1.4'
Zr Zr -2.9673 0.5597 'International Tables Vol C Tables 4.2.6.8 and 6.1.1.4'

loop_
_geom_angle_atom_site_label_1
_geom_angle_atom_site_label_2
_geom_angle_atom_site_label_3
_geom_angle
Cl2 Zr1 Cl1 95.99(3)
Cl2 Zr1 C34A 83.9(3)
Cl1 Zr1 C34A 120.4(4)
Cl2 Zr1 C35A 111.9(4)
Cl1 Zr1 C35A 129.7(3)
C34A Zr1 C35A 32.6(3)
Cl2 Zr1 C34 98.0(3)
Cl1 Zr1 C34 80.7(3)
C34A Zr1 C34 41.0(4)
C35A Zr1 C34 55.3(4)
Cl2 Zr1 C3 103.71(6)
Cl1 Zr1 C3 131.41(6)
C34A Zr1 C3 105.7(4)
C35A Zr1 C3 82.7(3)
C34 Zr1 C3 137.6(3)
Cl2 Zr1 C33A 88.4(3)
Cl1 Zr1 C33A 88.1(4)
C34A Zr1 C33A 32.4(3)
C35A Zr1 C33A 53.6(4)
C34 Zr1 C33A 11.6(3)
C3 Zr1 C33A 135.7(3)
Cl2 Zr1 C32 126.6(3)
Cl1 Zr1 C32 118.1(3)
C34A Zr1 C32 44.2(3)
C35A Zr1 C32 15.4(2)
C34 Zr1 C32 54.0(3)
C3 Zr1 C32 84.0(2)
C33A Zr1 C32 56.0(4)
Cl2 Zr1 C33 129.3(3)
Cl1 Zr1 C33 86.7(3)
C34A Zr1 C33 52.9(4)
C35A Zr1 C33 43.1(3)
C34 Zr1 C33 32.4(3)
C3 Zr1 C33 111.9(4)
C33A Zr1 C33 41.0(4)
C32 Zr1 C33 32.4(2)
Cl2 Zr1 C32A 119.3(3)
Cl1 Zr1 C32A 75.8(3)
C34A Zr1 C32A 54.4(4)
C35A Zr1 C32A 54.2(3)
C34 Zr1 C32A 21.6(3)
C3 Zr1 C32A 126.9(3)
C33A Zr1 C32A 32.6(3)
C32 Zr1 C32A 46.1(3)
C33 Zr1 C32A 15.1(2)
Cl2 Zr1 C2 134.07(6)
Cl1 Zr1 C2 105.42(6)
C34A Zr1 C2 116.7(4)
C35A Zr1 C2 84.7(4)
C34 Zr1 C2 124.9(3)
C3 Zr1 C2 33.65(8)
C33A Zr1 C2 131.7(3)
C32 Zr1 C2 77.3(2)
C33 Zr1 C2 92.6(3)
C32A Zr1 C2 105.3(3)
Cl2 Zr1 C35 78.4(2)
Cl1 Zr1 C35 108.1(3)
C34A Zr1 C35 13.8(3)
C35A Zr1 C35 44.5(3)
C34 Zr1 C35 32.4(2)
C3 Zr1 C35 119.1(3)
C33A Zr1 C35 21.7(3)
C32 Zr1 C35 53.5(3)
C33 Zr1 C35 53.2(3)
C32A Zr1 C35 50.3(3)
C2 Zr1 C35 129.2(2)
Cl2 Zr1 C31A 137.7(3)
Cl1 Zr1 C31A 99.9(4)
C34A Zr1 C31A 54.3(4)
C35A Zr1 C31A 32.9(3)
C34 Zr1 C31A 47.3(3)
C3 Zr1 C31A 94.6(3)
C33A Zr1 C31A 53.5(4)
C32 Zr1 C31A 18.5(2)
C33 Zr1 C31A 17.4(2)
C32A Zr1 C31A 32.4(2)
C2 Zr1 C31A 78.2(2)
C35 Zr1 C31A 59.4(3)
Cl2 Zr1 C31 94.4(3)
Cl1 Zr1 C31 134.8(2)
C34A Zr1 C31 19.0(3)
C35A Zr1 C31 17.6(2)
C34 Zr1 C31 54.2(3)
C3 Zr1 C31 87.8(2)
C33A Zr1 C31 48.4(3)
C32 Zr1 C31 32.5(2)
C33 Zr1 C31 53.7(3)
C32A Zr1 C31 60.9(3)
C2 Zr1 C31 98.2(3)
C35 Zr1 C31 32.6(2)
C31A Zr1 C31 48.0(3)
Cl2 Zr1 C1 124.91(6)
Cl1 Zr1 C1 77.70(6)
C34A Zr1 C1 146.2(4)
C35A Zr1 C1 113.5(4)
C34 Zr1 C1 133.3(4)
C3 Zr1 C1 54.53(8)
C33A Zr1 C1 144.6(3)
C32 Zr1 C1 102.8(2)
C33 Zr1 C1 105.2(3)
C32A Zr1 C1 112.0(3)
C2 Zr1 C1 31.21(8)
C35 Zr1 C1 156.0(2)
C31A Zr1 C1 96.8(3)
C31 Zr1 C1 128.7(3)
Cl2 Zr1 C3A 81.13(6)
Cl1 Zr1 C3A 111.31(6)
C34A Zr1 C3A 127.2(3)
C35A Zr1 C3A 113.7(3)
C34 Zr1 C3A 168.0(3)
C3 Zr1 C3A 33.23(8)
C33A Zr1 C3A 158.7(4)
C32 Zr1 C3A 117.1(3)
C33 Zr1 C3A 144.0(4)
C32A Zr1 C3A 158.3(3)
C2 Zr1 C3A 53.39(8)
C35 Zr1 C3A 137.0(3)
C31A Zr1 C3A 127.2(3)
C31 Zr1 C3A 113.7(2)
C1 Zr1 C3A 52.96(8)
Cl2 Zr1 C7A 93.18(6)
Cl1 Zr1 C7A 81.59(6)
C34A Zr1 C7A 157.9(4)
C35A Zr1 C7A 134.3(3)
C34 Zr1 C7A 159.9(3)
C3 Zr1 C7A 53.72(8)
C33A Zr1 C7A 169.6(4)
C32 Zr1 C7A 129.2(2)
C33 Zr1 C7A 137.0(3)
C32A Zr1 C7A 141.8(3)
C2 Zr1 C7A 51.98(8)
C35 Zr1 C7A 167.6(3)
C31A Zr1 C7A 127.8(2)
C31 Zr1 C7A 141.5(2)
C1 Zr1 C7A 31.83(8)
C3A Zr1 C7A 31.17(8)
C32 C31 C35 106.7(8)
C32 C31 Zr1 73.2(4)
C35 C31 Zr1 73.6(4)
C32 C31 H31 126.7
C35 C31 H31 126.7
Zr1 C31 H31 118.6
C33 C32 C31 108.3(8)
C33 C32 Zr1 73.9(4)
C31 C32 Zr1 74.3(4)
C33 C32 H32 125.8
C31 C32 H32 125.8
Zr1 C32 H32 117.9
C34 C33 C32 108.8(8)
C34 C33 Zr1 73.6(5)
C32 C33 Zr1 73.7(4)
C34 C33 H33 125.6
C32 C33 H33 125.6
Zr1 C33 H33 118.8
C33 C34 C35 107.3(9)
C33 C34 Zr1 74.0(5)
C35 C34 Zr1 74.4(5)
C33 C34 H34 126.4
C35 C34 H34 126.4
Zr1 C34 H34 117.3
C34 C35 C31 108.9(8)
C34 C35 Zr1 73.2(5)
C31 C35 Zr1 73.8(4)
C34 C35 H35 125.6
C31 C35 H35 125.6
Zr1 C35 H35 119.2
C32A C31A C35A 108.0(10)
C32A C31A Zr1 73.6(5)
C35A C31A Zr1 72.8(5)
C32A C31A H31A 126.0
C35A C31A H31A 126.0
Zr1 C31A H31A 119.4
C31A C32A C33A 107.1(10)
C31A C32A Zr1 74.0(5)
C33A C32A Zr1 73.4(6)
C31A C32A H32A 126.5
C33A C32A H32A 126.5
Zr1 C32A H32A 118.2
C34A C33A C32A 109.2(10)
C34A C33A Zr1 72.9(5)
C32A C33A Zr1 74.0(5)
C34A C33A H33A 125.4
C32A C33A H33A 125.4
Zr1 C33A H33A 119.5
C33A C34A C35A 107.8(9)
C33A C34A Zr1 74.7(6)
C35A C34A Zr1 74.4(5)
C33A C34A H34A 126.1
C35A C34A H34A 126.1
Zr1 C34A H34A 116.8
C34A C35A C31A 107.9(9)
C34A C35A Zr1 72.9(5)
C31A C35A Zr1 74.3(5)
C34A C35A H35A 126.1
C31A C35A H35A 126.1
Zr1 C35A H35A 118.7
C3 B1 C21 125.0(2)
C3 B1 C11 120.1(2)
C21 B1 C11 114.5(2)
C2 C1 C7A 106.6(2)
C2 C1 C8 127.4(2)
C7A C1 C8 125.4(2)
C2 C1 Zr1 69.85(15)
C7A C1 Zr1 75.97(14)
C8 C1 Zr1 126.35(17)
C1 C2 C3 111.9(2)
C1 C2 Zr1 78.94(15)
C3 C2 Zr1 72.69(14)
C1 C2 H2 124.1
C3 C2 H2 124.1
Zr1 C2 H2 115.9
C4 C3A C7A 119.5(2)
C4 C3A C3 132.3(2)
C7A C3A C3 108.0(2)
C4 C3A Zr1 123.87(18)
C7A C3A Zr1 76.29(15)
C3 C3A Zr1 68.59(14)
C2 C3 C3A 104.6(2)
C2 C3 B1 123.9(2)
C3A C3 B1 128.9(2)
C2 C3 Zr1 73.66(14)
C3A C3 Zr1 78.18(14)
B1 C3 Zr1 127.37(18)
C5 C4 C3A 118.9(3)
C5 C4 H4 120.6
C3A C4 H4 120.6
C4 C5 C6 121.4(3)
C4 C5 H5 119.3
C6 C5 H5 119.3
C7 C6 C5 121.6(3)
C7 C6 H6 119.2
C5 C6 H6 119.2
C7 C7A C3A 120.1(2)
C7 C7A C1 130.9(2)
C3A C7A C1 108.9(2)
C7 C7A Zr1 124.31(18)
C3A C7A Zr1 72.55(15)
C1 C7A Zr1 72.20(14)
C6 C7 C7A 118.4(3)
C6 C7 H7 120.8
C7A C7 H7 120.8
C1 C8 C10 113.0(2)
C1 C8 C9 108.6(2)
C10 C8 C9 110.3(3)
C1 C8 H8 108.3
C10 C8 H8 108.3
C9 C8 H8 108.3
C8 C9 H9A 109.5
C8 C9 H9B 109.5
H9A C9 H9B 109.5
C8 C9 H9C 109.5
H9A C9 H9C 109.5
H9B C9 H9C 109.5
C8 C10 H10A 109.5
C8 C10 H10B 109.5
H10A C10 H10B 109.5
C8 C10 H10C 109.5
H10A C10 H10C 109.5
H10B C10 H10C 109.5
C16 C11 C12 114.7(3)
C16 C11 B1 122.4(2)
C12 C11 B1 122.8(3)
F12 C12 C13 118.2(3)
F12 C12 C11 118.5(3)
C13 C12 C11 123.3(3)
F13 C13 C12 121.0(3)
F13 C13 C14 119.4(3)
C12 C13 C14 119.6(3)
F14 C14 C13 120.4(3)
F14 C14 C15 119.9(3)
C13 C14 C15 119.7(3)
F15 C15 C14 120.3(3)
F15 C15 C16 120.6(3)
C14 C15 C16 119.1(3)
F16 C16 C15 116.8(3)
F16 C16 C11 119.6(2)
C15 C16 C11 123.5(3)
C26 C21 C22 115.1(3)
C26 C21 B1 120.6(3)
C22 C21 B1 124.3(3)
F22 C22 C23 117.6(3)
F22 C22 C21 119.8(3)
C23 C22 C21 122.7(3)
F23 C23 C24 119.4(3)
F23 C23 C22 120.6(3)
C24 C23 C22 119.9(3)
F24 C24 C23 120.3(3)
F24 C24 C25 119.9(3)
C23 C24 C25 119.8(3)
F25 C25 C24 120.0(3)
F25 C25 C26 121.1(3)
C24 C25 C26 118.8(3)
F26 C26 C21 118.9(3)
F26 C26 C25 117.4(3)
C21 C26 C25 123.7(3)

loop_
_geom_bond_atom_site_label_1
_geom_bond_atom_site_label_2
_geom_bond_distance
Zr1 Cl2 2.3987(8)
Zr1 Cl1 2.4332(8)
Zr1 C34A 2.473(9)
Zr1 C35A 2.492(9)
Zr1 C34 2.496(9)
Zr1 C3 2.496(2)
Zr1 C33A 2.496(10)
Zr1 C32 2.498(7)
Zr1 C33 2.500(8)
Zr1 C32A 2.505(9)
Zr1 C2 2.509(2)
Zr1 C35 2.511(7)
Zr1 C31A 2.511(8)
Zr1 C31 2.513(7)
Zr1 C1 2.623(3)
Zr1 C3A 2.625(3)
Zr1 C7A 2.673(3)
C31 C32 1.401(9)
C31 C35 1.411(10)
C31 H31 0.9400
C32 C33 1.394(10)
C32 H32 0.9400
C33 C34 1.392(10)
C33 H33 0.9400
C34 C35 1.395(10)
C34 H34 0.9400
C35 H35 0.9400
C31A C32A 1.401(10)
C31A C35A 1.416(12)
C31A H31A 0.9400
C32A C33A 1.404(11)
C32A H32A 0.9400
C33A C34A 1.388(11)
C33A H33A 0.9400
C34A C35A 1.396(11)
C34A H34A 0.9400
C35A H35A 0.9400
B1 C3 1.505(4)
B1 C21 1.588(4)
B1 C11 1.592(4)
C1 C2 1.385(4)
C1 C7A 1.453(4)
C1 C8 1.506(4)
C2 C3 1.449(4)
C2 H2 0.9400
C3A C4 1.405(4)
C3A C7A 1.424(3)
C3A C3 1.469(4)
C4 C5 1.364(4)
C4 H4 0.9400
C5 C6 1.406(4)
C5 H5 0.9400
C6 C7 1.357(4)
C6 H6 0.9400
C7A C7 1.415(4)
C7 H7 0.9400
C8 C10 1.515(4)
C8 C9 1.522(4)
C8 H8 0.9900
C9 H9A 0.9700
C9 H9B 0.9700
C9 H9C 0.9700
C10 H10A 0.9700
C10 H10B 0.9700
C10 H10C 0.9700
C11 C16 1.383(4)
C11 C12 1.387(4)
F12 C12 1.350(3)
C12 C13 1.368(4)
F13 C13 1.337(3)
C13 C14 1.371(5)
F14 C14 1.344(3)
C14 C15 1.372(4)
F15 C15 1.342(3)
C15 C16 1.375(4)
F16 C16 1.347(3)
C21 C26 1.373(4)
C21 C22 1.388(4)
F22 C22 1.335(4)
C22 C23 1.374(4)
F23 C23 1.341(4)
C23 C24 1.361(5)
F24 C24 1.344(4)
C24 C25 1.370(5)
F25 C25 1.331(4)
C25 C26 1.379(4)
F26 C26 1.351(4)

loop_
_geom_torsion_atom_site_label_1
_geom_torsion_atom_site_label_2
_geom_torsion_atom_site_label_3
_geom_torsion_atom_site_label_4
_geom_torsion
Cl2 Zr1 C31 C32 174.1(7)
Cl1 Zr1 C31 C32 71.2(9)
C34A Zr1 C31 C32 117.5(12)
C35A Zr1 C31 C32 -9.9(10)
C34 Zr1 C31 C32 77.3(6)
C3 Zr1 C31 C32 -82.3(7)
C33A Zr1 C31 C32 90.2(7)
C33 Zr1 C31 C32 37.0(5)
C32A Zr1 C31 C32 52.9(5)
C2 Zr1 C31 C32 -50.2(7)
C35 Zr1 C31 C32 113.7(8)
C31A Zr1 C31 C32 15.9(5)
C1 Zr1 C31 C32 -43.1(7)
C3A Zr1 C31 C32 -103.7(6)
C7A Zr1 C31 C32 -85.2(6)
Cl2 Zr1 C31 C35 60.4(7)
Cl1 Zr1 C31 C35 -42.4(9)
C34A Zr1 C31 C35 3.8(11)
C35A Zr1 C31 C35 -123.6(14)
C34 Zr1 C31 C35 -36.3(5)
C3 Zr1 C31 C35 164.0(7)
C33A Zr1 C31 C35 -23.5(6)
C32 Zr1 C31 C35 -113.7(8)
C33 Zr1 C31 C35 -76.6(6)
C32A Zr1 C31 C35 -60.8(6)
C2 Zr1 C31 C35 -163.9(7)
C31A Zr1 C31 C35 -97.8(7)
C1 Zr1 C31 C35 -156.7(6)
C3A Zr1 C31 C35 142.7(6)
C7A Zr1 C31 C35 161.1(5)
C35 C31 C32 C33 -0.1(9)
Zr1 C31 C32 C33 -66.6(6)
C35 C31 C32 Zr1 66.5(6)
Cl2 Zr1 C32 C33 107.6(8)
Cl1 Zr1 C32 C33 -15.5(8)
C34A Zr1 C32 C33 90.4(6)
C35A Zr1 C32 C33 126.2(15)
C34 Zr1 C32 C33 36.6(5)
C3 Zr1 C32 C33 -149.8(7)
C33A Zr1 C32 C33 50.5(6)
C32A Zr1 C32 C33 10.1(6)
C2 Zr1 C32 C33 -116.3(8)
C35 Zr1 C32 C33 77.0(6)
C31A Zr1 C32 C33 -25.4(10)
C31 Zr1 C32 C33 114.9(8)
C1 Zr1 C32 C33 -98.2(7)
C3A Zr1 C32 C33 -152.9(6)
C7A Zr1 C32 C33 -118.3(6)
Cl2 Zr1 C32 C31 -7.3(8)
Cl1 Zr1 C32 C31 -130.4(7)
C34A Zr1 C32 C31 -24.4(5)
C35A Zr1 C32 C31 11.3(12)
C34 Zr1 C32 C31 -78.3(6)
C3 Zr1 C32 C31 95.4(7)
C33A Zr1 C32 C31 -64.4(6)
C33 Zr1 C32 C31 -114.9(8)
C32A Zr1 C32 C31 -104.8(6)
C2 Zr1 C32 C31 128.8(7)
C35 Zr1 C32 C31 -37.9(5)
C31A Zr1 C32 C31 -140.2(13)
C1 Zr1 C32 C31 146.9(6)
C3A Zr1 C32 C31 92.2(6)
C7A Zr1 C32 C31 126.8(5)
C31 C32 C33 C34 1.1(10)
Zr1 C32 C33 C34 -65.8(6)
C31 C32 C33 Zr1 66.9(6)
Cl2 Zr1 C33 C34 17.3(9)
Cl1 Zr1 C33 C34 -77.8(8)
C34A Zr1 C33 C34 55.0(6)
C35A Zr1 C33 C34 97.5(7)
C3 Zr1 C33 C34 148.5(7)
C33A Zr1 C33 C34 13.0(8)
C32 Zr1 C33 C34 115.8(8)
C32A Zr1 C33 C34 -35.1(13)
C2 Zr1 C33 C34 176.9(7)
C35 Zr1 C33 C34 37.8(5)
C31A Zr1 C33 C34 142.9(15)
C31 Zr1 C33 C34 78.7(6)
C1 Zr1 C33 C34 -154.1(7)
C3A Zr1 C33 C34 159.4(6)
C7A Zr1 C33 C34 -151.8(6)
Cl2 Zr1 C33 C32 -98.5(8)
Cl1 Zr1 C33 C32 166.4(7)
C34A Zr1 C33 C32 -60.8(5)
C35A Zr1 C33 C32 -18.3(5)
C34 Zr1 C33 C32 -115.8(8)
C3 Zr1 C33 C32 32.7(7)
C33A Zr1 C33 C32 -102.8(7)
C32A Zr1 C33 C32 -150.9(18)
C2 Zr1 C33 C32 61.1(7)
C35 Zr1 C33 C32 -78.1(5)
C31A Zr1 C33 C32 27.1(11)
C31 Zr1 C33 C32 -37.2(4)
C1 Zr1 C33 C32 90.1(6)
C3A Zr1 C33 C32 43.6(8)
C7A Zr1 C33 C32 92.4(6)
C32 C33 C34 C35 -1.6(11)
Zr1 C33 C34 C35 -67.5(7)
C32 C33 C34 Zr1 65.9(6)
Cl2 Zr1 C34 C33 -166.6(7)
Cl1 Zr1 C34 C33 98.6(8)
C34A Zr1 C34 C33 -95.6(8)
C35A Zr1 C34 C33 -55.5(6)
C3 Zr1 C34 C33 -46.0(10)
C33A Zr1 C34 C33 -133(3)
C32 Zr1 C34 C33 -36.6(5)
C32A Zr1 C34 C33 23.9(8)
C2 Zr1 C34 C33 -3.8(9)
C35 Zr1 C34 C33 -113.6(9)
C31A Zr1 C34 C33 -14.2(6)
C31 Zr1 C34 C33 -77.0(6)
C1 Zr1 C34 C33 35.4(9)
C3A Zr1 C34 C33 -81(2)
C7A Zr1 C34 C33 70.1(10)
Cl2 Zr1 C34 C35 -53.0(7)
Cl1 Zr1 C34 C35 -147.8(8)
C34A Zr1 C34 C35 18.0(6)
C35A Zr1 C34 C35 58.1(6)
C3 Zr1 C34 C35 67.7(10)
C33A Zr1 C34 C35 -19(2)
C32 Zr1 C34 C35 77.0(6)
C33 Zr1 C34 C35 113.6(9)
C32A Zr1 C34 C35 137.6(12)
C2 Zr1 C34 C35 109.9(8)
C31A Zr1 C34 C35 99.5(7)
C31 Zr1 C34 C35 36.6(5)
C1 Zr1 C34 C35 149.0(6)
C3A Zr1 C34 C35 32(2)
C7A Zr1 C34 C35 -176.3(5)
C33 C34 C35 C31 1.5(11)
Zr1 C34 C35 C31 -65.7(6)
C33 C34 C35 Zr1 67.3(6)
C32 C31 C35 C34 -0.9(10)
Zr1 C31 C35 C34 65.4(7)
C32 C31 C35 Zr1 -66.2(6)
Cl2 Zr1 C35 C34 126.2(8)
Cl1 Zr1 C35 C34 33.6(8)
C34A Zr1 C35 C34 -121(2)
C35A Zr1 C35 C34 -95.1(7)
C3 Zr1 C35 C34 -134.4(7)
C33A Zr1 C35 C34 10.3(12)
C32 Zr1 C35 C34 -78.4(6)
C33 Zr1 C35 C34 -37.7(6)
C32A Zr1 C35 C34 -18.9(5)
C2 Zr1 C35 C34 -95.3(9)
C31A Zr1 C35 C34 -57.3(6)
C31 Zr1 C35 C34 -116.1(9)
C1 Zr1 C35 C34 -66.9(13)
C3A Zr1 C35 C34 -170.6(6)
C7A Zr1 C35 C34 174.1(8)
Cl2 Zr1 C35 C31 -117.7(8)
Cl1 Zr1 C35 C31 149.7(7)
C34A Zr1 C35 C31 -5.2(15)
C35A Zr1 C35 C31 21.0(5)
C34 Zr1 C35 C31 116.1(9)
C3 Zr1 C35 C31 -18.3(8)
C33A Zr1 C35 C31 126.4(12)
C32 Zr1 C35 C31 37.7(5)
C33 Zr1 C35 C31 78.3(6)
C32A Zr1 C35 C31 97.2(6)
C2 Zr1 C35 C31 20.8(9)
C31A Zr1 C35 C31 58.8(5)
C1 Zr1 C35 C31 49.2(13)
C3A Zr1 C35 C31 -54.5(8)
C7A Zr1 C35 C31 -69.8(12)
Cl2 Zr1 C31A C32A 68.1(12)
Cl1 Zr1 C31A C32A -42.3(9)
C34A Zr1 C31A C32A 78.2(7)
C35A Zr1 C31A C32A 115.3(10)
C34 Zr1 C31A C32A 25.1(6)
C3 Zr1 C31A C32A -175.8(8)
C33A Zr1 C31A C32A 37.8(6)
C32 Zr1 C31A C32A 128.8(15)
C33 Zr1 C31A C32A -0.9(11)
C2 Zr1 C31A C32A -146.2(9)
C35 Zr1 C31A C32A 63.0(7)
C31 Zr1 C31A C32A 101.3(7)
C1 Zr1 C31A C32A -121.0(8)
C3A Zr1 C31A C32A -168.9(6)
C7A Zr1 C31A C32A -129.3(7)
Cl2 Zr1 C31A C35A -47.3(11)
Cl1 Zr1 C31A C35A -157.6(8)
C34A Zr1 C31A C35A -37.1(6)
C34 Zr1 C31A C35A -90.2(7)
C3 Zr1 C31A C35A 68.9(8)
C33A Zr1 C31A C35A -77.5(7)
C32 Zr1 C31A C35A 13.5(10)
C33 Zr1 C31A C35A -116.2(15)
C32A Zr1 C31A C35A -115.3(10)
C2 Zr1 C31A C35A 98.5(8)
C35 Zr1 C31A C35A -52.4(6)
C31 Zr1 C31A C35A -14.0(6)
C1 Zr1 C31A C35A 123.7(8)
C3A Zr1 C31A C35A 75.8(7)
C7A Zr1 C31A C35A 115.4(7)
C35A C31A C32A C33A -1.2(12)
Zr1 C31A C32A C33A -66.4(8)
C35A C31A C32A Zr1 65.2(7)
Cl2 Zr1 C32A C31A -134.3(9)
Cl1 Zr1 C32A C31A 136.8(9)
C34A Zr1 C32A C31A -77.7(7)
C35A Zr1 C32A C31A -37.2(6)
C34 Zr1 C32A C31A -122.3(13)
C3 Zr1 C32A C31A 5.3(10)
C33A Zr1 C32A C31A -113.8(11)
C32 Zr1 C32A C31A -20.1(6)
C33 Zr1 C32A C31A 1.1(13)
C2 Zr1 C32A C31A 34.4(9)
C35 Zr1 C32A C31A -94.3(8)
C31 Zr1 C32A C31A -56.5(7)
C1 Zr1 C32A C31A 66.6(9)
C3A Zr1 C32A C31A 24.6(13)
C7A Zr1 C32A C31A 81.2(8)
Cl2 Zr1 C32A C33A -20.4(10)
Cl1 Zr1 C32A C33A -109.4(9)
C34A Zr1 C32A C33A 36.1(7)
C35A Zr1 C32A C33A 76.6(7)
C34 Zr1 C32A C33A -8.5(11)
C3 Zr1 C32A C33A 119.1(9)
C32 Zr1 C32A C33A 93.8(8)
C33 Zr1 C32A C33A 114.9(19)
C2 Zr1 C32A C33A 148.2(9)
C35 Zr1 C32A C33A 19.5(6)
C31A Zr1 C32A C33A 113.8(11)
C31 Zr1 C32A C33A 57.3(7)
C1 Zr1 C32A C33A -179.5(8)
C3A Zr1 C32A C33A 138.5(9)
C7A Zr1 C32A C33A -164.9(7)
C31A C32A C33A C34A 2.0(13)
Zr1 C32A C33A C34A -64.9(8)
C31A C32A C33A Zr1 66.9(7)
Cl2 Zr1 C33A C34A -81.2(9)
Cl1 Zr1 C33A C34A -177.2(9)
C35A Zr1 C33A C34A 37.8(6)
C34 Zr1 C33A C34A 132(3)
C3 Zr1 C33A C34A 26.9(12)
C32 Zr1 C33A C34A 56.5(7)
C33 Zr1 C33A C34A 95.5(8)
C32A Zr1 C33A C34A 116.5(11)
C2 Zr1 C33A C34A 73.7(11)
C35 Zr1 C33A C34A -19.4(9)
C31A Zr1 C33A C34A 79.0(8)
C31 Zr1 C33A C34A 16.1(6)
C1 Zr1 C33A C34A 117.3(10)
C3A Zr1 C33A C34A -21.1(15)
C7A Zr1 C33A C34A -179.9(12)
Cl2 Zr1 C33A C32A 162.3(9)
Cl1 Zr1 C33A C32A 66.2(9)
C34A Zr1 C33A C32A -116.5(11)
C35A Zr1 C33A C32A -78.8(7)
C34 Zr1 C33A C32A 16(2)
C3 Zr1 C33A C32A -89.7(10)
C32 Zr1 C33A C32A -60.1(6)
C33 Zr1 C33A C32A -21.0(5)
C2 Zr1 C33A C32A -42.8(11)
C35 Zr1 C33A C32A -135.9(13)
C31A Zr1 C33A C32A -37.6(6)
C31 Zr1 C33A C32A -100.4(8)
C1 Zr1 C33A C32A 0.8(13)
C3A Zr1 C33A C32A -137.6(9)
C7A Zr1 C33A C32A 64(2)
C32A C33A C34A C35A -2.0(13)
Zr1 C33A C34A C35A -67.7(7)
C32A C33A C34A Zr1 65.6(8)
Cl2 Zr1 C34A C33A 96.6(9)
Cl1 Zr1 C34A C33A 3.2(10)
C35A Zr1 C34A C33A -113.9(10)
C34 Zr1 C34A C33A -13.1(8)
C3 Zr1 C34A C33A -160.9(8)
C32 Zr1 C34A C33A -97.2(8)
C33 Zr1 C34A C33A -55.0(7)
C32A Zr1 C34A C33A -36.4(6)
C2 Zr1 C34A C33A -126.6(9)
C35 Zr1 C34A C33A 31.1(16)
C31A Zr1 C34A C33A -76.6(7)
C31 Zr1 C34A C33A -140.3(14)
C1 Zr1 C34A C33A -112.5(10)
C3A Zr1 C34A C33A 170.6(7)
C7A Zr1 C34A C33A 180.0(6)
Cl2 Zr1 C34A C35A -149.5(9)
Cl1 Zr1 C34A C35A 117.1(9)
C34 Zr1 C34A C35A 100.8(8)
C3 Zr1 C34A C35A -46.9(8)
C33A Zr1 C34A C35A 113.9(10)
C32 Zr1 C34A C35A 16.7(6)
C33 Zr1 C34A C35A 58.9(6)
C32A Zr1 C34A C35A 77.6(7)
C2 Zr1 C34A C35A -12.7(9)
C35 Zr1 C34A C35A 145(2)
C31A Zr1 C34A C35A 37.4(6)
C31 Zr1 C34A C35A -26.4(8)
C1 Zr1 C34A C35A 1.4(12)
C3A Zr1 C34A C35A -75.5(8)
C7A Zr1 C34A C35A -66.1(10)
C33A C34A C35A C31A 1.3(12)
Zr1 C34A C35A C31A -66.6(7)
C33A C34A C35A Zr1 67.9(8)
C32A C31A C35A C34A 0.0(12)
Zr1 C31A C35A C34A 65.7(7)
C32A C31A C35A Zr1 -65.7(7)
Cl2 Zr1 C35A C34A 32.9(9)
Cl1 Zr1 C35A C34A -85.7(10)
C34 Zr1 C35A C34A -51.6(7)
C3 Zr1 C35A C34A 134.8(9)
C33A Zr1 C35A C34A -37.5(6)
C32 Zr1 C35A C34A -131.1(17)
C33 Zr1 C35A C34A -91.8(8)
C32A Zr1 C35A C34A -78.2(7)
C2 Zr1 C35A C34A 168.6(9)
C35 Zr1 C35A C34A -11.2(7)
C31A Zr1 C35A C34A -114.9(9)
C31 Zr1 C35A C34A 28.6(10)
C1 Zr1 C35A C34A -179.1(7)
C3A Zr1 C35A C34A 122.6(7)
C7A Zr1 C35A C34A 151.3(6)
Cl2 Zr1 C35A C31A 147.8(7)
Cl1 Zr1 C35A C31A 29.2(10)
C34A Zr1 C35A C31A 114.9(9)
C34 Zr1 C35A C31A 63.2(6)
C3 Zr1 C35A C31A -110.3(8)
C33A Zr1 C35A C31A 77.3(6)
C32 Zr1 C35A C31A -16.2(11)
C33 Zr1 C35A C31A 23.0(5)
C32A Zr1 C35A C31A 36.7(6)
C2 Zr1 C35A C31A -76.5(8)
C35 Zr1 C35A C31A 103.6(7)
C31 Zr1 C35A C31A 143.5(15)
C1 Zr1 C35A C31A -64.3(8)
C3A Zr1 C35A C31A -122.5(7)
C7A Zr1 C35A C31A -93.8(7)
Cl2 Zr1 C1 C2 119.02(15)
Cl1 Zr1 C1 C2 -152.24(16)
C34A Zr1 C1 C2 -24.9(6)
C35A Zr1 C1 C2 -24.1(4)
C34 Zr1 C1 C2 -87.8(4)
C3 Zr1 C1 C2 37.20(15)
C33A Zr1 C1 C2 -83.8(6)
C32 Zr1 C1 C2 -35.8(4)
C33 Zr1 C1 C2 -69.1(4)
C32A Zr1 C1 C2 -83.3(3)
C35 Zr1 C1 C2 -45.2(8)
C31A Zr1 C1 C2 -53.6(4)
C31 Zr1 C1 C2 -13.7(3)
C3A Zr1 C1 C2 78.68(16)
C7A Zr1 C1 C2 113.9(2)
Cl2 Zr1 C1 C7A 5.11(16)
Cl1 Zr1 C1 C7A 93.85(14)
C34A Zr1 C1 C7A -138.8(6)
C35A Zr1 C1 C7A -138.0(4)
C34 Zr1 C1 C7A 158.3(4)
C3 Zr1 C1 C7A -76.71(15)
C33A Zr1 C1 C7A 162.3(6)
C32 Zr1 C1 C7A -149.7(3)
C33 Zr1 C1 C7A 177.0(3)
C32A Zr1 C1 C7A 162.8(3)
C2 Zr1 C1 C7A -113.9(2)
C35 Zr1 C1 C7A -159.1(8)
C31A Zr1 C1 C7A -167.5(4)
C31 Zr1 C1 C7A -127.6(3)
C3A Zr1 C1 C7A -35.22(14)
Cl2 Zr1 C1 C8 -118.7(2)
Cl1 Zr1 C1 C8 -30.0(2)
C34A Zr1 C1 C8 97.4(6)
C35A Zr1 C1 C8 98.2(4)
C34 Zr1 C1 C8 34.4(4)
C3 Zr1 C1 C8 159.5(3)
C33A Zr1 C1 C8 38.5(6)
C32 Zr1 C1 C8 86.5(4)
C33 Zr1 C1 C8 53.2(4)
C32A Zr1 C1 C8 39.0(4)
C2 Zr1 C1 C8 122.3(3)
C35 Zr1 C1 C8 77.0(8)
C31A Zr1 C1 C8 68.7(4)
C31 Zr1 C1 C8 108.6(3)
C3A Zr1 C1 C8 -159.0(3)
C7A Zr1 C1 C8 -123.8(3)
C7A C1 C2 C3 1.7(3)
C8 C1 C2 C3 173.0(2)
Zr1 C1 C2 C3 -66.09(19)
C7A C1 C2 Zr1 67.74(18)
C8 C1 C2 Zr1 -120.9(3)
Cl2 Zr1 C2 C1 -86.52(17)
Cl1 Zr1 C2 C1 28.16(16)
C34A Zr1 C2 C1 164.8(3)
C35A Zr1 C2 C1 157.9(4)
C34 Zr1 C2 C1 117.5(4)
C3 Zr1 C2 C1 -117.3(2)
C33A Zr1 C2 C1 129.6(5)
C32 Zr1 C2 C1 144.2(4)
C33 Zr1 C2 C1 115.5(3)
C32A Zr1 C2 C1 107.3(3)
C35 Zr1 C2 C1 158.1(4)
C31A Zr1 C2 C1 125.3(4)
C31 Zr1 C2 C1 169.2(3)
C3A Zr1 C2 C1 -77.18(17)
C7A Zr1 C2 C1 -37.74(15)
Cl2 Zr1 C2 C3 30.80(18)
Cl1 Zr1 C2 C3 145.48(13)
C34A Zr1 C2 C3 -77.9(3)
C35A Zr1 C2 C3 -84.7(4)
C34 Zr1 C2 C3 -125.2(4)
C33A Zr1 C2 C3 -113.1(5)
C32 Zr1 C2 C3 -98.5(4)
C33 Zr1 C2 C3 -127.2(3)
C32A Zr1 C2 C3 -135.4(3)
C35 Zr1 C2 C3 -84.6(4)
C31A Zr1 C2 C3 -117.4(4)
C31 Zr1 C2 C3 -73.4(3)
C1 Zr1 C2 C3 117.3(2)
C3A Zr1 C2 C3 40.13(14)
C7A Zr1 C2 C3 79.57(16)
Cl2 Zr1 C3A C4 5.1(2)
Cl1 Zr1 C3A C4 98.1(2)
C34A Zr1 C3A C4 -70.2(5)
C35A Zr1 C3A C4 -105.0(5)
C34 Zr1 C3A C4 -81.8(16)
C3 Zr1 C3A C4 -127.5(3)
C33A Zr1 C3A C4 -56.2(9)
C32 Zr1 C3A C4 -121.7(4)
C33 Zr1 C3A C4 -146.2(4)
C32A Zr1 C3A C4 -156.4(7)
C2 Zr1 C3A C4 -168.1(3)
C35 Zr1 C3A C4 -57.1(4)
C31A Zr1 C3A C4 -140.1(5)
C31 Zr1 C3A C4 -85.8(4)
C1 Zr1 C3A C4 152.6(2)
C7A Zr1 C3A C4 116.6(3)
Cl2 Zr1 C3A C7A -111.51(14)
Cl1 Zr1 C3A C7A -18.50(15)
C34A Zr1 C3A C7A 173.2(5)
C35A Zr1 C3A C7A 138.4(5)
C34 Zr1 C3A C7A 161.6(16)
C3 Zr1 C3A C7A 115.9(2)
C33A Zr1 C3A C7A -172.8(8)
C32 Zr1 C3A C7A 121.7(3)
C33 Zr1 C3A C7A 97.2(4)
C32A Zr1 C3A C7A 87.0(7)
C2 Zr1 C3A C7A 75.26(16)
C35 Zr1 C3A C7A -173.7(3)
C31A Zr1 C3A C7A 103.3(5)
C31 Zr1 C3A C7A 157.6(3)
C1 Zr1 C3A C7A 36.00(14)
Cl2 Zr1 C3A C3 132.55(14)
Cl1 Zr1 C3A C3 -134.45(13)
C34A Zr1 C3A C3 57.2(5)
C35A Zr1 C3A C3 22.5(5)
C34 Zr1 C3A C3 45.6(16)
C33A Zr1 C3A C3 71.3(9)
C32 Zr1 C3A C3 5.8(4)
C33 Zr1 C3A C3 -18.7(4)
C32A Zr1 C3A C3 -28.9(7)
C2 Zr1 C3A C3 -40.68(14)
C35 Zr1 C3A C3 70.3(4)
C31A Zr1 C3A C3 -12.6(5)
C31 Zr1 C3A C3 41.7(3)
C1 Zr1 C3A C3 -79.95(15)
C7A Zr1 C3A C3 -115.9(2)
C1 C2 C3 C3A -2.7(3)
Zr1 C2 C3 C3A -72.74(17)
C1 C2 C3 B1 -165.6(2)
Zr1 C2 C3 B1 124.4(3)
C1 C2 C3 Zr1 70.01(19)
C4 C3A C3 C2 -173.7(3)
C7A C3A C3 C2 2.7(3)
Zr1 C3A C3 C2 69.43(16)
C4 C3A C3 B1 -12.0(5)
C7A C3A C3 B1 164.4(3)
Zr1 C3A C3 B1 -128.9(3)
C4 C3A C3 Zr1 116.9(3)
C7A C3A C3 Zr1 -66.72(18)
C21 B1 C3 C2 177.2(3)
C11 B1 C3 C2 4.5(4)
C21 B1 C3 C3A 18.7(5)
C11 B1 C3 C3A -154.0(3)
C21 B1 C3 Zr1 -87.9(3)
C11 B1 C3 Zr1 99.4(3)
Cl2 Zr1 C3 C2 -157.75(13)
Cl1 Zr1 C3 C2 -46.76(17)
C34A Zr1 C3 C2 114.8(3)
C35A Zr1 C3 C2 91.4(4)
C34 Zr1 C3 C2 83.5(5)
C33A Zr1 C3 C2 100.3(5)
C32 Zr1 C3 C2 76.0(3)
C33 Zr1 C3 C2 59.0(3)
C32A Zr1 C3 C2 57.9(4)
C35 Zr1 C3 C2 118.1(3)
C31A Zr1 C3 C2 60.7(4)
C31 Zr1 C3 C2 108.3(3)
C1 Zr1 C3 C2 -34.42(14)
C3A Zr1 C3 C2 -109.2(2)
C7A Zr1 C3 C2 -73.97(15)
Cl2 Zr1 C3 C3A -48.52(14)
Cl1 Zr1 C3 C3A 62.47(16)
C34A Zr1 C3 C3A -135.9(3)
C35A Zr1 C3 C3A -159.3(4)
C34 Zr1 C3 C3A -167.2(5)
C33A Zr1 C3 C3A -150.5(5)
C32 Zr1 C3 C3A -174.8(3)
C33 Zr1 C3 C3A 168.3(3)
C32A Zr1 C3 C3A 167.1(4)
C2 Zr1 C3 C3A 109.2(2)
C35 Zr1 C3 C3A -132.7(3)
C31A Zr1 C3 C3A 169.9(4)
C31 Zr1 C3 C3A -142.5(3)
C1 Zr1 C3 C3A 74.81(15)
C7A Zr1 C3 C3A 35.26(14)
Cl2 Zr1 C3 B1 81.8(2)
Cl1 Zr1 C3 B1 -167.2(2)
C34A Zr1 C3 B1 -5.6(4)
C35A Zr1 C3 B1 -29.0(5)
C34 Zr1 C3 B1 -36.9(6)
C33A Zr1 C3 B1 -20.2(6)
C32 Zr1 C3 B1 -44.5(4)
C33 Zr1 C3 B1 -61.4(3)
C32A Zr1 C3 B1 -62.6(4)
C2 Zr1 C3 B1 -120.4(3)
C35 Zr1 C3 B1 -2.4(4)
C31A Zr1 C3 B1 -59.7(4)
C31 Zr1 C3 B1 -12.1(3)
C1 Zr1 C3 B1 -154.9(3)
C3A Zr1 C3 B1 130.3(3)
C7A Zr1 C3 B1 165.6(3)
C7A C3A C4 C5 -0.5(4)
C3 C3A C4 C5 175.6(3)
Zr1 C3A C4 C5 -93.5(3)
C3A C4 C5 C6 1.6(4)
C4 C5 C6 C7 -0.8(5)
C4 C3A C7A C7 -1.4(4)
C3 C3A C7A C7 -178.3(2)
Zr1 C3A C7A C7 120.0(2)
C4 C3A C7A C1 175.1(2)
C3 C3A C7A C1 -1.8(3)
Zr1 C3A C7A C1 -63.52(18)
C4 C3A C7A Zr1 -121.4(2)
C3 C3A C7A Zr1 61.68(17)
C2 C1 C7A C7 176.1(3)
C8 C1 C7A C7 4.5(4)
Zr1 C1 C7A C7 -120.3(3)
C2 C1 C7A C3A 0.2(3)
C8 C1 C7A C3A -171.4(2)
Zr1 C1 C7A C3A 63.74(18)
C2 C1 C7A Zr1 -63.58(18)
C8 C1 C7A Zr1 124.9(3)
Cl2 Zr1 C7A C7 -48.0(2)
Cl1 Zr1 C7A C7 47.6(2)
C34A Zr1 C7A C7 -129.6(9)
C35A Zr1 C7A C7 -173.1(6)
C34 Zr1 C7A C7 76.1(9)
C3 Zr1 C7A C7 -152.7(3)
C33A Zr1 C7A C7 50.3(17)
C32 Zr1 C7A C7 167.3(5)
C33 Zr1 C7A C7 123.6(5)
C32A Zr1 C7A C7 101.5(5)
C2 Zr1 C7A C7 164.8(3)
C35 Zr1 C7A C7 -94.6(12)
C31A Zr1 C7A C7 143.6(5)
C31 Zr1 C7A C7 -149.0(5)
C1 Zr1 C7A C7 127.8(3)
C3A Zr1 C7A C7 -115.0(3)
Cl2 Zr1 C7A C3A 67.02(14)
Cl1 Zr1 C7A C3A 162.61(15)
C34A Zr1 C7A C3A -14.6(9)
C35A Zr1 C7A C3A -58.1(6)
C34 Zr1 C7A C3A -168.9(9)
C3 Zr1 C7A C3A -37.68(14)
C33A Zr1 C7A C3A 165.3(17)
C32 Zr1 C7A C3A -77.7(4)
C33 Zr1 C7A C3A -121.4(5)
C32A Zr1 C7A C3A -143.5(5)
C2 Zr1 C7A C3A -80.21(16)
C35 Zr1 C7A C3A 20.4(12)
C31A Zr1 C7A C3A -101.4(5)
C31 Zr1 C7A C3A -34.1(5)
C1 Zr1 C7A C3A -117.2(2)
Cl2 Zr1 C7A C1 -175.80(13)
Cl1 Zr1 C7A C1 -80.22(13)
C34A Zr1 C7A C1 102.6(9)
C35A Zr1 C7A C1 59.0(6)
C34 Zr1 C7A C1 -51.7(9)
C3 Zr1 C7A C1 79.50(15)
C33A Zr1 C7A C1 -77.5(17)
C32 Zr1 C7A C1 39.4(4)
C33 Zr1 C7A C1 -4.3(5)
C32A Zr1 C7A C1 -26.3(5)
C2 Zr1 C7A C1 36.96(14)
C35 Zr1 C7A C1 137.5(12)
C31A Zr1 C7A C1 15.8(5)
C31 Zr1 C7A C1 83.1(4)
C3A Zr1 C7A C1 117.2(2)
C5 C6 C7 C7A -1.0(4)
C3A C7A C7 C6 2.1(4)
C1 C7A C7 C6 -173.4(3)
Zr1 C7A C7 C6 90.7(3)
C2 C1 C8 C10 31.4(4)
C7A C1 C8 C10 -158.8(3)
Zr1 C1 C8 C10 -60.0(3)
C2 C1 C8 C9 -91.3(3)
C7A C1 C8 C9 78.5(3)
Zr1 C1 C8 C9 177.29(19)
C3 B1 C11 C16 59.3(4)
C21 B1 C11 C16 -114.1(3)
C3 B1 C11 C12 -125.2(3)
C21 B1 C11 C12 61.3(4)
C16 C11 C12 F12 -179.4(3)
B1 C11 C12 F12 4.8(4)
C16 C11 C12 C13 -0.2(4)
B1 C11 C12 C13 -176.0(3)
F12 C12 C13 F13 0.9(5)
C11 C12 C13 F13 -178.3(3)
F12 C12 C13 C14 -179.8(3)
C11 C12 C13 C14 1.0(5)
F13 C13 C14 F14 -0.8(5)
C12 C13 C14 F14 179.9(3)
F13 C13 C14 C15 178.8(3)
C12 C13 C14 C15 -0.5(5)
F14 C14 C15 F15 -1.4(4)
C13 C14 C15 F15 179.0(3)
F14 C14 C15 C16 178.9(3)
C13 C14 C15 C16 -0.7(5)
F15 C15 C16 F16 -1.5(4)
C14 C15 C16 F16 178.3(3)
F15 C15 C16 C11 -178.2(3)
C14 C15 C16 C11 1.6(5)
C12 C11 C16 F16 -177.7(3)
B1 C11 C16 F16 -1.9(4)
C12 C11 C16 C15 -1.1(4)
B1 C11 C16 C15 174.7(3)
C3 B1 C21 C26 -118.7(3)
C11 B1 C21 C26 54.4(4)
C3 B1 C21 C22 63.8(4)
C11 B1 C21 C22 -123.2(3)
C26 C21 C22 F22 -179.5(3)
B1 C21 C22 F22 -1.8(5)
C26 C21 C22 C23 -0.4(5)
B1 C21 C22 C23 177.3(3)
F22 C22 C23 F23 -1.1(5)
C21 C22 C23 F23 179.8(3)
F22 C22 C23 C24 179.0(3)
C21 C22 C23 C24 -0.1(5)
F23 C23 C24 F24 0.3(5)
C22 C23 C24 F24 -179.8(3)
F23 C23 C24 C25 -179.5(3)
C22 C23 C24 C25 0.5(5)
F24 C24 C25 F25 0.2(5)
C23 C24 C25 F25 179.9(3)
F24 C24 C25 C26 180.0(3)
C23 C24 C25 C26 -0.3(5)
C22 C21 C26 F26 -177.7(3)
B1 C21 C26 F26 4.6(4)
C22 C21 C26 C25 0.6(4)
B1 C21 C26 C25 -177.2(3)
F25 C25 C26 F26 -2.2(5)
C24 C25 C26 F26 178.0(3)
F25 C25 C26 C21 179.5(3)
C24 C25 C26 C21 -0.2(5)
